data_7126209
loop_
_publ_author_name
'Zhou, Pan'
'Xu, Tao'

_publ_section_title
;
 Nickel-catalyzed intramolecular desymmetrization addition of aryl halides
 to 1,3-diketones.
;
_journal_issue 59
_journal_name_full 'Chemical communications (Cambridge, England)'
_journal_page_first 8194
_journal_page_last 8197
_journal_paper_doi 10.1039/d0cc00457j
_journal_volume 56
_journal_year 2020
_chemical_formula_sum 'C14 H16 O2'
_chemical_formula_weight 216.27
_space_group_crystal_system orthorhombic
_space_group_IT_number 19
_space_group_name_Hall 'P 2ac 2ab'
_space_group_name_H-M_alt 'P 21 21 21'
_atom_sites_solution_hydrogens mixed
_audit_creation_method SHELXL-2016/6
_audit_update_record
;
2019-09-05 deposited with the CCDC.	2020-03-12 downloaded from the CCDC.
;
_cell_angle_alpha 90
_cell_angle_beta 90
_cell_angle_gamma 90
_cell_formula_units_Z 4
_cell_length_a 8.4235(5)
_cell_length_b 10.6627(7)
_cell_length_c 12.6898(8)
_cell_measurement_reflns_used 9928
_cell_measurement_temperature 298(2)
_cell_measurement_theta_max 58.03
_cell_measurement_theta_min 4.71
_cell_volume 1139.76(12)
_computing_cell_refinement 'Bruker SAINT'
_computing_data_collection 'Bruker APEX2'
_computing_data_reduction 'Bruker SAINT'
_computing_molecular_graphics 'Bruker SHELXTL'
_computing_publication_material 'Bruker SHELXTL'
_computing_structure_refinement 'SHELXL-2016/6 (Sheldrick, 2016)'
_computing_structure_solution 'SHELXT 2014/5 (Sheldrick, 2014)'
_diffrn_ambient_temperature 298(2)
_diffrn_measured_fraction_theta_full 0.999
_diffrn_measured_fraction_theta_max 0.999
_diffrn_measurement_device_type 'Bruker APEX-II CCD'
_diffrn_measurement_method '\f and \w scans'
_diffrn_radiation_type GaK\a
_diffrn_radiation_wavelength 1.34138
_diffrn_reflns_av_R_equivalents 0.0302
_diffrn_reflns_av_unetI/netI 0.0167
_diffrn_reflns_Laue_measured_fraction_full 0.999
_diffrn_reflns_Laue_measured_fraction_max 0.999
_diffrn_reflns_limit_h_max 10
_diffrn_reflns_limit_h_min -10
_diffrn_reflns_limit_k_max 13
_diffrn_reflns_limit_k_min -13
_diffrn_reflns_limit_l_max 16
_diffrn_reflns_limit_l_min -16
_diffrn_reflns_number 19374
_diffrn_reflns_point_group_measured_fraction_full 1.000
_diffrn_reflns_point_group_measured_fraction_max 1.000
_diffrn_reflns_theta_full 53.594
_diffrn_reflns_theta_max 58.095
_diffrn_reflns_theta_min 5.484
_exptl_absorpt_coefficient_mu 0.420
_exptl_absorpt_correction_T_max 0.929
_exptl_absorpt_correction_T_min 0.836
_exptl_absorpt_correction_type multi-scan
_exptl_absorpt_process_details sadabs
_exptl_crystal_colour colourless
_exptl_crystal_density_diffrn 1.260
_exptl_crystal_description block
_exptl_crystal_F_000 464
_exptl_crystal_size_max 0.080
_exptl_crystal_size_mid 0.050
_exptl_crystal_size_min 0.040
_refine_diff_density_max 0.153
_refine_diff_density_min -0.134
_refine_diff_density_rms 0.028
_refine_ls_abs_structure_details
; 
 Refined as a perfect inversion twin. 
;
_refine_ls_abs_structure_Flack 0.5
_refine_ls_extinction_method none
_refine_ls_goodness_of_fit_ref 1.048
_refine_ls_hydrogen_treatment mixed
_refine_ls_matrix_type full
_refine_ls_number_parameters 150
_refine_ls_number_reflns 2419
_refine_ls_number_restraints 0
_refine_ls_restrained_S_all 1.048
_refine_ls_R_factor_all 0.0287
_refine_ls_R_factor_gt 0.0274
_refine_ls_shift/su_max 0.000
_refine_ls_shift/su_mean 0.000
_refine_ls_structure_factor_coef Fsqd
_refine_ls_weighting_details 'w=1/[\s^2^(Fo^2^)+(0.0365P)^2^+0.1460P] where P=(Fo^2^+2Fc^2^)/3'
_refine_ls_weighting_scheme calc
_refine_ls_wR_factor_gt 0.0704
_refine_ls_wR_factor_ref 0.0721
_reflns_Friedel_coverage 0.719
_reflns_Friedel_fraction_full 1.000
_reflns_Friedel_fraction_max 1.000
_reflns_number_gt 2332
_reflns_number_total 2419
_reflns_threshold_expression 'I > 2\s(I)'
_cod_data_source_file d0cc00457j2.cif
_cod_data_source_block ga_90423a_a
_cod_depositor_comments 'Adding full bibliography for 7126209.cif.'
_cod_database_code 7126209
_shelx_shelxl_version_number 2016/6
_shelx_space_group_comment
; 
The symmetry employed for this shelxl refinement is uniquely defined 
by the following loop, which should always be used as a source of 
symmetry information in preference to the above space-group names. 
They are only intended as comments. 
;
_shelx_estimated_absorpt_t_min 0.967
_shelx_estimated_absorpt_t_max 0.983

loop_
_space_group_symop_operation_xyz
'x, y, z'
'-x+1/2, -y, z+1/2'
'-x, y+1/2, -z+1/2'
'x+1/2, -y+1/2, -z'

loop_
_atom_site_label
_atom_site_type_symbol
_atom_site_fract_x
_atom_site_fract_y
_atom_site_fract_z
_atom_site_U_iso_or_equiv
_atom_site_adp_type
_atom_site_occupancy
_atom_site_site_symmetry_order
_atom_site_calc_flag
_atom_site_refinement_flags_posn
_atom_site_refinement_flags_adp
_atom_site_refinement_flags_occupancy
_atom_site_disorder_assembly
_atom_site_disorder_group
O1 O 0.65007(13) 0.39832(10) 0.35463(10) 0.0400(3) Uani 1 1 d . . . . .
H1 H 0.607(3) 0.378(2) 0.2988(18) 0.057(6) Uiso 1 1 d . . . . .
O2 O 0.44517(15) 0.82097(10) 0.35297(9) 0.0452(3) Uani 1 1 d . . . . .
C1 C 0.56077(16) 0.49882(13) 0.40078(11) 0.0295(3) Uani 1 1 d . . . . .
C2 C 0.63667(19) 0.51949(15) 0.50835(12) 0.0376(3) Uani 1 1 d . . . . .
H2A H 0.618442 0.446073 0.551830 0.045 Uiso 1 1 calc R U . . .
H2B H 0.750424 0.528982 0.499549 0.045 Uiso 1 1 calc R U . . .
C3 C 0.5717(2) 0.63402(16) 0.56436(12) 0.0412(4) Uani 1 1 d . . . . .
H3A H 0.624774 0.644059 0.631685 0.049 Uiso 1 1 calc R U . . .
H3B H 0.459186 0.622970 0.577559 0.049 Uiso 1 1 calc R U . . .
C4 C 0.5977(2) 0.75059(16) 0.49736(14) 0.0435(4) Uani 1 1 d . . . . .
H4A H 0.551217 0.822504 0.532598 0.052 Uiso 1 1 calc R U . . .
H4B H 0.710666 0.765751 0.490053 0.052 Uiso 1 1 calc R U . . .
C5 C 0.52477(17) 0.73693(14) 0.38987(11) 0.0320(3) Uani 1 1 d . . . . .
C6 C 0.56009(17) 0.61748(13) 0.32689(10) 0.0312(3) Uani 1 1 d . . . . .
C7 C 0.4218(2) 0.59070(14) 0.25022(11) 0.0372(3) Uani 1 1 d . . . . .
H7A H 0.373110 0.668006 0.226151 0.045 Uiso 1 1 calc R U . . .
H7B H 0.457823 0.543153 0.189605 0.045 Uiso 1 1 calc R U . . .
C8 C 0.30834(18) 0.51543(13) 0.31591(11) 0.0337(3) Uani 1 1 d . . . . .
C9 C 0.1481(2) 0.49097(16) 0.29981(14) 0.0445(4) Uani 1 1 d . . . . .
H9 H 0.095773 0.524459 0.241725 0.053 Uiso 1 1 calc R U . . .
C10 C 0.0671(2) 0.41644(18) 0.37089(15) 0.0510(4) Uani 1 1 d . . . . .
H10 H -0.040154 0.399956 0.360455 0.061 Uiso 1 1 calc R U . . .
C11 C 0.1441(2) 0.36612(18) 0.45738(15) 0.0494(4) Uani 1 1 d . . . . .
H11 H 0.088224 0.316203 0.504668 0.059 Uiso 1 1 calc R U . . .
C12 C 0.3045(2) 0.38969(15) 0.47407(12) 0.0404(3) Uani 1 1 d . . . . .
H12 H 0.356570 0.355533 0.531962 0.048 Uiso 1 1 calc R U . . .
C13 C 0.38540(16) 0.46485(13) 0.40308(11) 0.0308(3) Uani 1 1 d . . . . .
C14 C 0.7197(2) 0.64007(18) 0.27128(15) 0.0477(4) Uani 1 1 d . . . . .
H14A H 0.711283 0.712244 0.226405 0.072 Uiso 1 1 calc R U . . .
H14B H 0.746580 0.567941 0.229664 0.072 Uiso 1 1 calc R U . . .
H14C H 0.800878 0.654115 0.323043 0.072 Uiso 1 1 calc R U . . .

loop_
_atom_site_aniso_label
_atom_site_aniso_U_11
_atom_site_aniso_U_22
_atom_site_aniso_U_33
_atom_site_aniso_U_23
_atom_site_aniso_U_13
_atom_site_aniso_U_12
O1 0.0405(6) 0.0335(5) 0.0459(6) -0.0071(5) -0.0068(5) 0.0094(5)
O2 0.0594(7) 0.0332(5) 0.0431(6) 0.0017(5) 0.0004(6) 0.0079(5)
C1 0.0312(6) 0.0267(6) 0.0306(6) -0.0007(6) -0.0025(5) 0.0013(5)
C2 0.0397(7) 0.0383(8) 0.0347(7) 0.0019(6) -0.0100(6) 0.0002(6)
C3 0.0464(8) 0.0482(9) 0.0291(6) -0.0042(6) -0.0062(6) -0.0016(7)
C4 0.0534(9) 0.0354(7) 0.0418(8) -0.0096(6) -0.0085(7) -0.0043(7)
C5 0.0350(7) 0.0275(7) 0.0334(7) 0.0018(5) 0.0038(6) -0.0049(6)
C6 0.0372(7) 0.0286(6) 0.0277(6) 0.0001(5) 0.0009(5) -0.0007(6)
C7 0.0528(8) 0.0300(7) 0.0289(7) 0.0009(5) -0.0086(7) 0.0014(7)
C8 0.0385(7) 0.0287(7) 0.0339(7) -0.0072(6) -0.0073(6) 0.0025(6)
C9 0.0396(8) 0.0426(8) 0.0513(9) -0.0147(8) -0.0154(7) 0.0067(7)
C10 0.0341(8) 0.0535(10) 0.0655(11) -0.0224(9) -0.0003(8) -0.0048(7)
C11 0.0471(9) 0.0477(9) 0.0533(10) -0.0115(8) 0.0119(8) -0.0148(8)
C12 0.0462(8) 0.0374(8) 0.0375(8) 0.0003(6) 0.0006(6) -0.0062(7)
C13 0.0334(7) 0.0272(6) 0.0317(6) -0.0033(5) -0.0026(6) -0.0003(5)
C14 0.0495(10) 0.0472(9) 0.0464(9) 0.0004(7) 0.0180(8) -0.0027(8)

loop_
_atom_type_symbol
_atom_type_description
_atom_type_scat_dispersion_real
_atom_type_scat_dispersion_imag
_atom_type_scat_source
C C 0.0137 0.0067 'International Tables Vol C Tables 4.2.6.8 and 6.1.1.4'
H H 0.0000 0.0000 'International Tables Vol C Tables 4.2.6.8 and 6.1.1.4'
O O 0.0389 0.0241 'International Tables Vol C Tables 4.2.6.8 and 6.1.1.4'

loop_
_geom_angle_atom_site_label_1
_geom_angle_atom_site_label_2
_geom_angle_atom_site_label_3
_geom_angle
_geom_angle_site_symmetry_1
_geom_angle_site_symmetry_3
_geom_angle_publ_flag
C1 O1 H1 108.4(16) . . ?
O1 C1 C13 109.83(11) . . ?
O1 C1 C2 104.71(11) . . ?
C13 C1 C2 115.13(12) . . ?
O1 C1 C6 111.04(11) . . ?
C13 C1 C6 101.49(11) . . ?
C2 C1 C6 114.76(12) . . ?
C3 C2 C1 112.68(13) . . ?
C3 C2 H2A 109.1 . . ?
C1 C2 H2A 109.1 . . ?
C3 C2 H2B 109.1 . . ?
C1 C2 H2B 109.1 . . ?
H2A C2 H2B 107.8 . . ?
C2 C3 C4 110.15(13) . . ?
C2 C3 H3A 109.6 . . ?
C4 C3 H3A 109.6 . . ?
C2 C3 H3B 109.6 . . ?
C4 C3 H3B 109.6 . . ?
H3A C3 H3B 108.1 . . ?
C5 C4 C3 111.67(13) . . ?
C5 C4 H4A 109.3 . . ?
C3 C4 H4A 109.3 . . ?
C5 C4 H4B 109.3 . . ?
C3 C4 H4B 109.3 . . ?
H4A C4 H4B 107.9 . . ?
O2 C5 C4 120.30(14) . . ?
O2 C5 C6 121.32(13) . . ?
C4 C5 C6 118.33(13) . . ?
C5 C6 C14 106.19(13) . . ?
C5 C6 C7 109.62(12) . . ?
C14 C6 C7 113.54(12) . . ?
C5 C6 C1 110.97(10) . . ?
C14 C6 C1 113.32(12) . . ?
C7 C6 C1 103.26(11) . . ?
C8 C7 C6 103.26(11) . . ?
C8 C7 H7A 111.1 . . ?
C6 C7 H7A 111.1 . . ?
C8 C7 H7B 111.1 . . ?
C6 C7 H7B 111.1 . . ?
H7A C7 H7B 109.1 . . ?
C9 C8 C13 119.81(15) . . ?
C9 C8 C7 129.58(15) . . ?
C13 C8 C7 110.60(13) . . ?
C10 C9 C8 119.42(16) . . ?
C10 C9 H9 120.3 . . ?
C8 C9 H9 120.3 . . ?
C9 C10 C11 120.64(16) . . ?
C9 C10 H10 119.7 . . ?
C11 C10 H10 119.7 . . ?
C10 C11 C12 120.42(17) . . ?
C10 C11 H11 119.8 . . ?
C12 C11 H11 119.8 . . ?
C13 C12 C11 118.93(16) . . ?
C13 C12 H12 120.5 . . ?
C11 C12 H12 120.5 . . ?
C12 C13 C8 120.78(14) . . ?
C12 C13 C1 128.92(13) . . ?
C8 C13 C1 110.21(13) . . ?
C6 C14 H14A 109.5 . . ?
C6 C14 H14B 109.5 . . ?
H14A C14 H14B 109.5 . . ?
C6 C14 H14C 109.5 . . ?
H14A C14 H14C 109.5 . . ?
H14B C14 H14C 109.5 . . ?

loop_
_geom_bond_atom_site_label_1
_geom_bond_atom_site_label_2
_geom_bond_distance
_geom_bond_site_symmetry_2
_geom_bond_publ_flag
O1 C1 1.4342(17) . ?
O1 H1 0.82(2) . ?
O2 C5 1.2132(19) . ?
C1 C13 1.5213(19) . ?
C1 C2 1.5234(19) . ?
C1 C6 1.5748(19) . ?
C2 C3 1.515(2) . ?
C2 H2A 0.9700 . ?
C2 H2B 0.9700 . ?
C3 C4 1.522(3) . ?
C3 H3A 0.9700 . ?
C3 H3B 0.9700 . ?
C4 C5 1.503(2) . ?
C4 H4A 0.9700 . ?
C4 H4B 0.9700 . ?
C5 C6 1.5328(19) . ?
C6 C14 1.537(2) . ?
C6 C7 1.544(2) . ?
C7 C8 1.501(2) . ?
C7 H7A 0.9700 . ?
C7 H7B 0.9700 . ?
C8 C9 1.390(2) . ?
C8 C13 1.391(2) . ?
C9 C10 1.382(3) . ?
C9 H9 0.9300 . ?
C10 C11 1.383(3) . ?
C10 H10 0.9300 . ?
C11 C12 1.390(2) . ?
C11 H11 0.9300 . ?
C12 C13 1.385(2) . ?
C12 H12 0.9300 . ?
C14 H14A 0.9600 . ?
C14 H14B 0.9600 . ?
C14 H14C 0.9600 . ?

loop_
_geom_hbond_atom_site_label_D
_geom_hbond_atom_site_label_H
_geom_hbond_atom_site_label_A
_geom_hbond_distance_DH
_geom_hbond_distance_HA
_geom_hbond_distance_DA
_geom_hbond_angle_DHA
_geom_hbond_site_symmetry_A
O1 H1 O2 0.82(2) 2.07(2) 2.8747(17) 166(2) 3_645

loop_
_geom_torsion_atom_site_label_1
_geom_torsion_atom_site_label_2
_geom_torsion_atom_site_label_3
_geom_torsion_atom_site_label_4
_geom_torsion
_geom_torsion_site_symmetry_1
_geom_torsion_site_symmetry_2
_geom_torsion_site_symmetry_3
_geom_torsion_site_symmetry_4
_geom_torsion_publ_flag
O1 C1 C2 C3 172.67(12) . . . . ?
C13 C1 C2 C3 -66.63(17) . . . . ?
C6 C1 C2 C3 50.67(17) . . . . ?
C1 C2 C3 C4 -58.31(18) . . . . ?
C2 C3 C4 C5 56.33(19) . . . . ?
C3 C4 C5 O2 133.60(16) . . . . ?
C3 C4 C5 C6 -49.2(2) . . . . ?
O2 C5 C6 C14 93.18(17) . . . . ?
C4 C5 C6 C14 -84.02(16) . . . . ?
O2 C5 C6 C7 -29.84(19) . . . . ?
C4 C5 C6 C7 152.95(13) . . . . ?
O2 C5 C6 C1 -143.25(14) . . . . ?
C4 C5 C6 C1 39.55(18) . . . . ?
O1 C1 C6 C5 -157.82(11) . . . . ?
C13 C1 C6 C5 85.49(13) . . . . ?
C2 C1 C6 C5 -39.33(16) . . . . ?
O1 C1 C6 C14 -38.45(16) . . . . ?
C13 C1 C6 C14 -155.13(13) . . . . ?
C2 C1 C6 C14 80.04(16) . . . . ?
O1 C1 C6 C7 84.81(13) . . . . ?
C13 C1 C6 C7 -31.87(13) . . . . ?
C2 C1 C6 C7 -156.69(12) . . . . ?
C5 C6 C7 C8 -87.14(13) . . . . ?
C14 C6 C7 C8 154.29(13) . . . . ?
C1 C6 C7 C8 31.17(14) . . . . ?
C6 C7 C8 C9 162.06(15) . . . . ?
C6 C7 C8 C13 -18.95(16) . . . . ?
C13 C8 C9 C10 0.0(2) . . . . ?
C7 C8 C9 C10 178.91(15) . . . . ?
C8 C9 C10 C11 -0.1(3) . . . . ?
C9 C10 C11 C12 -0.1(3) . . . . ?
C10 C11 C12 C13 0.4(3) . . . . ?
C11 C12 C13 C8 -0.5(2) . . . . ?
C11 C12 C13 C1 -176.59(15) . . . . ?
C9 C8 C13 C12 0.3(2) . . . . ?
C7 C8 C13 C12 -178.80(13) . . . . ?
C9 C8 C13 C1 177.07(13) . . . . ?
C7 C8 C13 C1 -2.03(16) . . . . ?
O1 C1 C13 C12 80.43(18) . . . . ?
C2 C1 C13 C12 -37.4(2) . . . . ?
C6 C1 C13 C12 -162.01(15) . . . . ?
O1 C1 C13 C8 -96.01(13) . . . . ?
C2 C1 C13 C8 146.13(13) . . . . ?
C6 C1 C13 C8 21.56(14) . . . . ?
